data_4318828
loop_
_publ_author_name
'Guo Dong'
'Pang Ke-liang'
'Duan Chun-ying'
'He Cheng'
'Meng Qing-jin'

_publ_contact_author_address
;
Coordination Chemistry Institute
The State Key Laboratory of Coordinaiton Chemistry
Nanjing University , Nanjing 210093
P. R. China
;
_publ_contact_author_email duancy@nju.edu.cn
_publ_contact_author_fax '00 86 25 331 4502'
_publ_contact_author_name 'Dr. Duan Chun-ying'
_publ_contact_author_phone '00 86 25 359 7006'
_publ_section_title
;
 Design and Crystal Structures of Triple Helicates with Crystallographic
 Idealized D3 Symmetry: The Role of Side Chain Effect on Crystal Packing
;
_journal_name_full 'Inorganic Chemistry'
_journal_page_first 5978
_journal_page_last 5985
_journal_paper_doi 10.1021/ic0203623
_journal_volume 41
_journal_year 2002
_chemical_formula_sum 'C21 H21 B2 Cu F8 N6'
_chemical_formula_weight 594.60
_chemical_name_systematic
;
  ?
;
_space_group_IT_number 205
_symmetry_cell_setting cubic
_symmetry_space_group_name_Hall '-P 2ac 2ab 3'
_symmetry_space_group_name_H-M 'P a -3'
_atom_sites_solution_hydrogens geom
_atom_sites_solution_primary direct
_atom_sites_solution_secondary difmap
_audit_creation_method SHELXL-97
_cell_angle_alpha 90.00
_cell_angle_beta 90.00
_cell_angle_gamma 90.00
_cell_formula_units_Z 16
_cell_length_a 21.973(3)
_cell_length_b 21.973(3)
_cell_length_c 21.973(3)
_cell_measurement_temperature 293(2)
_cell_volume 10609(3)
_computing_cell_refinement 'HKL Scalepack (Otwinowski & Minor, 1997)'
_computing_data_collection 'KappaCCD (Nonius B. V., 1998)'
_computing_data_reduction 'HKL Denzo (Otwinowski & Minor, 1997) & maXus (Mackay et al., 1998)'
_computing_molecular_graphics 'Bruker SHELXTL V5.1 (Sheldrick, 1998)'
_computing_publication_material 'SHELXL-97 (Sheldrick, 1997)'
_computing_structure_refinement 'SHELXL-97 (Sheldrick, 1997)'
_computing_structure_solution 'SHELXS-97 (Sheldrick, 1997)'
_diffrn_ambient_temperature 293(2)
_diffrn_measured_fraction_theta_full 0.996
_diffrn_measured_fraction_theta_max 0.996
_diffrn_measurement_device_type 'NONIUS KappaCCD'
_diffrn_measurement_method CCD
_diffrn_radiation_monochromator graphite
_diffrn_radiation_source 'fine-focus sealed tube'
_diffrn_radiation_type MoK\a
_diffrn_radiation_wavelength 0.71073
_diffrn_reflns_av_R_equivalents 0.0871
_diffrn_reflns_av_sigmaI/netI 0.0306
_diffrn_reflns_limit_h_max 26
_diffrn_reflns_limit_h_min -26
_diffrn_reflns_limit_k_max 21
_diffrn_reflns_limit_k_min -26
_diffrn_reflns_limit_l_max 26
_diffrn_reflns_limit_l_min -26
_diffrn_reflns_number 80385
_diffrn_reflns_theta_full 24.98
_diffrn_reflns_theta_max 24.98
_diffrn_reflns_theta_min 3.47
_exptl_absorpt_coefficient_mu 0.902
_exptl_absorpt_correction_type none
_exptl_crystal_colour dark-green
_exptl_crystal_density_diffrn 1.489
_exptl_crystal_density_method 'not measured'
_exptl_crystal_description block
_exptl_crystal_F_000 4800
_exptl_crystal_size_max 0.30
_exptl_crystal_size_mid 0.25
_exptl_crystal_size_min 0.25
_refine_diff_density_max 1.022
_refine_diff_density_min -0.522
_refine_diff_density_rms 0.078
_refine_ls_extinction_coef 0.0005(4)
_refine_ls_extinction_expression Fc^*^=kFc[1+0.001xFc^2^\l^3^/sin(2\q)]^-1/4^
_refine_ls_extinction_method SHELXL
_refine_ls_goodness_of_fit_ref 1.045
_refine_ls_hydrogen_treatment mixed
_refine_ls_matrix_type full
_refine_ls_number_parameters 271
_refine_ls_number_reflns 3110
_refine_ls_number_restraints 42
_refine_ls_restrained_S_all 1.059
_refine_ls_R_factor_all 0.1031
_refine_ls_R_factor_gt 0.0720
_refine_ls_shift/su_max 0.001
_refine_ls_shift/su_mean 0.000
_refine_ls_structure_factor_coef Fsqd
_refine_ls_weighting_details 'calc w=1/[\s^2^(Fo^2^)+(0.1136P)^2^+19.4113P] where P=(Fo^2^+2Fc^2^)/3'
_refine_ls_weighting_scheme calc
_refine_ls_wR_factor_gt 0.1852
_refine_ls_wR_factor_ref 0.2211
_reflns_number_gt 2129
_reflns_number_total 3110
_reflns_threshold_expression >2sigma(I)
_cod_data_source_file ic0203623_10.cif
_cod_data_source_block Complex_10
_cod_depositor_comments
;
The following automatic conversions were performed:

'_symmetry_cell_setting' value 'Cubic' changed to 'cubic' according
to the built-in table from CIF Core dictionary named 'cif_core.dic'
version 2.4.1 from 2010-06-29.

Automatic conversion script
Id: cif_fix_values 1646 2011-03-28 12:23:43Z adriana 
;
_cod_original_cell_volume 10609(2)
_cod_database_code 4318828

loop_
_symmetry_equiv_pos_as_xyz
'x, y, z'
'-x+1/2, -y, z+1/2'
'-x, y+1/2, -z+1/2'
'x+1/2, -y+1/2, -z'
'z, x, y'
'z+1/2, -x+1/2, -y'
'-z+1/2, -x, y+1/2'
'-z, x+1/2, -y+1/2'
'y, z, x'
'-y, z+1/2, -x+1/2'
'y+1/2, -z+1/2, -x'
'-y+1/2, -z, x+1/2'
'-x, -y, -z'
'x-1/2, y, -z-1/2'
'x, -y-1/2, z-1/2'
'-x-1/2, y-1/2, z'
'-z, -x, -y'
'-z-1/2, x-1/2, y'
'z-1/2, x, -y-1/2'
'z, -x-1/2, y-1/2'
'-y, -z, -x'
'y, -z-1/2, x-1/2'
'-y-1/2, z-1/2, x'
'y-1/2, z, -x-1/2'

loop_
_atom_site_label
_atom_site_type_symbol
_atom_site_fract_x
_atom_site_fract_y
_atom_site_fract_z
_atom_site_U_iso_or_equiv
_atom_site_adp_type
_atom_site_occupancy
_atom_site_symmetry_multiplicity
_atom_site_calc_flag
_atom_site_refinement_flags
_atom_site_disorder_assembly
_atom_site_disorder_group
Cu1 Cu 0.10061(3) 0.10061(3) 0.10061(3) 0.0511(4) Uani 1 3 d S . .
Cu2 Cu 0.20065(3) 0.20065(3) 0.20065(3) 0.0636(4) Uani 1 3 d S . .
N1 N 0.0714(2) 0.0183(2) 0.1372(2) 0.0592(11) Uani 1 1 d . . .
N2 N 0.17633(19) 0.07065(19) 0.1548(2) 0.0556(11) Uani 1 1 d . . .
N3 N 0.2230(2) 0.11151(19) 0.1659(2) 0.0584(11) Uani 1 1 d . . .
N4 N 0.2909(3) 0.2078(2) 0.1753(3) 0.0783(15) Uani 1 1 d . . .
C1 C 0.0179(3) -0.0082(3) 0.1264(3) 0.0721(16) Uani 1 1 d . . .
H1A H -0.0082 0.0100 0.0985 0.086 Uiso 1 1 calc R . .
C2 C -0.0004(3) -0.0602(3) 0.1540(4) 0.094(2) Uani 1 1 d . . .
H2A H -0.0375 -0.0780 0.1440 0.113 Uiso 1 1 calc R . .
C3 C 0.0370(4) -0.0864(3) 0.1972(4) 0.097(2) Uani 1 1 d . . .
H3A H 0.0248 -0.1213 0.2178 0.116 Uiso 1 1 calc R . .
C4 C 0.0928(3) -0.0599(3) 0.2093(3) 0.0803(19) Uani 1 1 d . . .
H4A H 0.1188 -0.0770 0.2380 0.096 Uiso 1 1 calc R . .
C5 C 0.1096(3) -0.0075(2) 0.1784(3) 0.0614(14) Uani 1 1 d . . .
C6 C 0.1673(3) 0.0244(2) 0.1890(2) 0.0589(13) Uani 1 1 d . . .
C7 C 0.2094(3) 0.0045(3) 0.2377(3) 0.0828(19) Uani 1 1 d . . .
H7A H 0.2388 0.0359 0.2453 0.124 Uiso 1 1 calc R . .
H7B H 0.2299 -0.0320 0.2252 0.124 Uiso 1 1 calc R . .
H7C H 0.1867 -0.0033 0.2742 0.124 Uiso 1 1 calc R . .
C8 C 0.2745(3) 0.1064(3) 0.1386(3) 0.0664(15) Uani 1 1 d . . .
C9 C 0.2930(3) 0.0526(3) 0.1019(3) 0.090(2) Uani 1 1 d . . .
H9A H 0.2589 0.0255 0.0976 0.135 Uiso 1 1 calc R . .
H9B H 0.3256 0.0317 0.1221 0.135 Uiso 1 1 calc R . .
H9C H 0.3062 0.0657 0.0624 0.135 Uiso 1 1 calc R . .
C10 C 0.3153(3) 0.1596(3) 0.1465(3) 0.0726(16) Uani 1 1 d . . .
C11 C 0.3734(3) 0.1606(4) 0.1228(4) 0.096(2) Uani 1 1 d . . .
H11A H 0.3890 0.1272 0.1021 0.115 Uiso 1 1 calc R . .
C12 C 0.4082(4) 0.2137(5) 0.1311(5) 0.121(3) Uani 1 1 d . . .
H12A H 0.4478 0.2160 0.1165 0.145 Uiso 1 1 calc R . .
C13 C 0.3833(5) 0.2606(5) 0.1603(6) 0.124(4) Uani 1 1 d . . .
H13A H 0.4056 0.2962 0.1657 0.149 Uiso 1 1 calc R . .
C14 C 0.3254(4) 0.2571(3) 0.1823(4) 0.104(3) Uani 1 1 d . . .
H14A H 0.3094 0.2904 0.2030 0.124 Uiso 1 1 calc R . .
B1 B -0.1104(4) 0.0768(4) 0.2216(4) 0.081(2) Uani 1 1 d . . .
F1 F -0.1081(4) 0.1401(3) 0.2273(3) 0.176(3) Uani 1 1 d . A .
F2 F -0.1037(11) 0.0581(7) 0.2809(7) 0.154(8) Uani 0.50 1 d P A 1
F3 F -0.0764(12) 0.0792(10) 0.1778(13) 0.205(13) Uani 0.50 1 d P A 1
F4 F -0.1586(10) 0.0479(13) 0.2003(8) 0.190(12) Uani 0.50 1 d P A 1
F2' F -0.0722(7) 0.0449(8) 0.2571(10) 0.157(7) Uani 0.50 1 d P A 2
F3' F -0.1660(7) 0.0701(11) 0.2322(11) 0.182(8) Uani 0.50 1 d P A 2
F4' F -0.0830(15) 0.0577(17) 0.1772(14) 0.275(19) Uani 0.50 1 d P A 2
B2 B 0.1484(9) -0.1484(9) 0.3516(9) 0.156(8) Uani 1 3 d SU . .
F5' F 0.1165(8) -0.1738(8) 0.3071(7) 0.160(6) Uani 0.50 1 d PU B 1
F6' F 0.1219(14) -0.1219(14) 0.3781(14) 0.253(13) Uani 0.50 3 d SPU B 1
F6 F 0.1770(12) -0.1770(12) 0.3230(12) 0.255(12) Uani 0.50 3 d SPU B 2
F5 F 0.0852(7) -0.1434(8) 0.3441(9) 0.164(6) Uani 0.50 1 d PU B 2

loop_
_atom_site_aniso_label
_atom_site_aniso_U_11
_atom_site_aniso_U_22
_atom_site_aniso_U_33
_atom_site_aniso_U_23
_atom_site_aniso_U_13
_atom_site_aniso_U_12
Cu1 0.0511(4) 0.0511(4) 0.0511(4) -0.0042(3) -0.0042(3) -0.0042(3)
Cu2 0.0636(4) 0.0636(4) 0.0636(4) -0.0098(3) -0.0098(3) -0.0098(3)
N1 0.058(3) 0.058(3) 0.061(3) -0.003(2) 0.003(2) 0.003(2)
N2 0.056(3) 0.050(2) 0.060(3) 0.000(2) -0.002(2) 0.000(2)
N3 0.060(3) 0.052(3) 0.064(3) 0.002(2) -0.002(2) 0.000(2)
N4 0.088(4) 0.062(3) 0.085(4) 0.007(3) -0.019(3) -0.016(3)
C1 0.067(4) 0.065(4) 0.084(4) -0.012(3) 0.001(3) -0.005(3)
C2 0.076(5) 0.076(5) 0.130(7) -0.019(5) 0.012(5) -0.016(4)
C3 0.101(6) 0.059(4) 0.131(7) 0.008(4) 0.027(5) -0.015(4)
C4 0.089(5) 0.059(4) 0.093(5) 0.018(3) 0.003(4) 0.000(3)
C5 0.064(3) 0.056(3) 0.064(3) 0.000(3) 0.005(3) 0.004(3)
C6 0.064(3) 0.055(3) 0.058(3) 0.002(3) -0.001(3) 0.005(3)
C7 0.084(4) 0.071(4) 0.094(5) 0.019(4) -0.023(4) 0.004(3)
C8 0.061(3) 0.065(4) 0.073(4) 0.006(3) -0.001(3) 0.002(3)
C9 0.081(5) 0.087(5) 0.101(5) -0.015(4) 0.018(4) 0.012(4)
C10 0.072(4) 0.071(4) 0.075(4) 0.014(3) -0.011(3) -0.006(3)
C11 0.066(4) 0.108(6) 0.114(6) 0.021(5) 0.004(4) -0.009(4)
C12 0.072(5) 0.135(8) 0.155(9) 0.056(7) -0.009(5) -0.024(6)
C13 0.100(7) 0.104(7) 0.169(10) 0.045(7) -0.042(7) -0.038(6)
C14 0.113(6) 0.072(5) 0.125(7) 0.011(4) -0.031(5) -0.031(4)
B1 0.072(5) 0.079(5) 0.094(6) -0.014(5) 0.011(5) -0.010(4)
F1 0.258(8) 0.112(4) 0.160(6) -0.010(4) 0.022(5) -0.018(5)
F2 0.27(3) 0.100(8) 0.091(8) 0.014(6) 0.021(11) 0.027(12)
F3 0.192(19) 0.174(16) 0.25(3) 0.006(15) 0.141(18) -0.074(15)
F4 0.17(2) 0.28(3) 0.113(11) -0.026(11) 0.009(10) -0.15(2)
F2' 0.119(11) 0.127(12) 0.22(2) 0.024(13) -0.070(12) -0.017(9)
F3' 0.073(8) 0.23(2) 0.24(2) 0.041(19) 0.057(13) -0.008(10)
F4' 0.26(3) 0.35(4) 0.21(3) -0.17(3) 0.04(2) 0.12(3)
B2 0.156(8) 0.156(8) 0.156(8) -0.028(8) 0.028(8) 0.028(8)
F5' 0.173(13) 0.161(11) 0.147(10) 0.012(8) -0.081(9) -0.078(10)
F6' 0.253(13) 0.253(13) 0.253(13) -0.018(14) 0.018(14) 0.018(14)
F6 0.255(12) 0.255(12) 0.255(12) -0.024(14) 0.024(14) 0.024(14)
F5 0.112(9) 0.157(12) 0.224(15) 0.027(11) -0.077(9) -0.033(8)

loop_
_atom_type_symbol
_atom_type_description
_atom_type_scat_dispersion_real
_atom_type_scat_dispersion_imag
_atom_type_scat_source
C C 0.0033 0.0016 'International Tables Vol C Tables 4.2.6.8 and 6.1.1.4'
H H 0.0000 0.0000 'International Tables Vol C Tables 4.2.6.8 and 6.1.1.4'
B B 0.0013 0.0007 'International Tables Vol C Tables 4.2.6.8 and 6.1.1.4'
N N 0.0061 0.0033 'International Tables Vol C Tables 4.2.6.8 and 6.1.1.4'
F F 0.0171 0.0103 'International Tables Vol C Tables 4.2.6.8 and 6.1.1.4'
Cu Cu 0.3201 1.2651 'International Tables Vol C Tables 4.2.6.8 and 6.1.1.4'

loop_
_geom_angle_atom_site_label_1
_geom_angle_atom_site_label_2
_geom_angle_atom_site_label_3
_geom_angle
_geom_angle_site_symmetry_1
_geom_angle_site_symmetry_3
_geom_angle_publ_flag
N1 Cu1 N1 100.79(16) 5 9 ?
N1 Cu1 N1 100.79(16) 5 . ?
N1 Cu1 N1 100.79(16) 9 . ?
N1 Cu1 N2 76.00(17) 5 5 ?
N1 Cu1 N2 95.06(16) 9 5 ?
N1 Cu1 N2 164.15(17) . 5 ?
N1 Cu1 N2 95.06(16) 5 . ?
N1 Cu1 N2 164.15(17) 9 . ?
N1 Cu1 N2 76.00(17) . . ?
N2 Cu1 N2 88.73(16) 5 . ?
N1 Cu1 N2 164.15(17) 5 9 ?
N1 Cu1 N2 76.00(17) 9 9 ?
N1 Cu1 N2 95.06(16) . 9 ?
N2 Cu1 N2 88.73(16) 5 9 ?
N2 Cu1 N2 88.73(16) . 9 ?
N4 Cu2 N4 101.92(19) 5 . ?
N4 Cu2 N4 101.92(19) 5 9 ?
N4 Cu2 N4 101.92(19) . 9 ?
N4 Cu2 N3 75.83(19) 5 5 ?
N4 Cu2 N3 94.43(19) . 5 ?
N4 Cu2 N3 163.58(19) 9 5 ?
N4 Cu2 N3 163.58(19) 5 . ?
N4 Cu2 N3 75.83(19) . . ?
N4 Cu2 N3 94.43(19) 9 . ?
N3 Cu2 N3 88.05(18) 5 . ?
N4 Cu2 N3 94.43(19) 5 9 ?
N4 Cu2 N3 163.58(19) . 9 ?
N4 Cu2 N3 75.83(19) 9 9 ?
N3 Cu2 N3 88.05(18) 5 9 ?
N3 Cu2 N3 88.05(18) . 9 ?
C1 N1 C5 118.8(5) . . ?
C1 N1 Cu1 125.6(4) . . ?
C5 N1 Cu1 115.5(4) . . ?
C6 N2 N3 121.7(4) . . ?
C6 N2 Cu1 116.7(4) . . ?
N3 N2 Cu1 118.2(3) . . ?
C8 N3 N2 120.8(5) . . ?
C8 N3 Cu2 116.4(4) . . ?
N2 N3 Cu2 118.8(3) . . ?
C14 N4 C10 118.1(7) . . ?
C14 N4 Cu2 125.2(6) . . ?
C10 N4 Cu2 116.6(4) . . ?
N1 C1 C2 123.4(7) . . ?
C1 C2 C3 118.8(7) . . ?
C2 C3 C4 119.0(7) . . ?
C3 C4 C5 119.4(7) . . ?
N1 C5 C4 120.5(6) . . ?
N1 C5 C6 116.1(5) . . ?
C4 C5 C6 123.3(6) . . ?
N2 C6 C5 114.8(5) . . ?
N2 C6 C7 124.3(5) . . ?
C5 C6 C7 120.9(5) . . ?
N3 C8 C10 114.1(5) . . ?
N3 C8 C9 124.3(6) . . ?
C10 C8 C9 121.7(6) . . ?
N4 C10 C11 122.2(7) . . ?
N4 C10 C8 115.9(6) . . ?
C11 C10 C8 121.8(7) . . ?
C10 C11 C12 117.9(9) . . ?
C13 C12 C11 118.7(9) . . ?
C12 C13 C14 120.7(9) . . ?
N4 C14 C13 122.3(9) . . ?
F4' B1 F3 23(2) . . ?
F4' B1 F3' 126(2) . . ?
F3 B1 F3' 138(2) . . ?
F4' B1 F4 86.9(19) . . ?
F3 B1 F4 103.4(17) . . ?
F3' B1 F4 39.3(12) . . ?
F4' B1 F2' 89(2) . . ?
F3 B1 F2' 96(2) . . ?
F3' B1 F2' 116.3(15) . . ?
F4 B1 F2' 117.2(16) . . ?
F4' B1 F2 127(2) . . ?
F3 B1 F2 134(2) . . ?
F3' B1 F2 84.0(14) . . ?
F4 B1 F2 106.2(14) . . ?
F2' B1 F2 39.4(9) . . ?
F4' B1 F1 113(2) . . ?
F3 B1 F1 90.3(12) . . ?
F3' B1 F1 97.7(13) . . ?
F4 B1 F1 122.6(16) . . ?
F2' B1 F1 116.5(10) . . ?
F2 B1 F1 102.1(9) . . ?
B1 F2' F4' 42.9(11) . . ?
B1 F4' F2' 48.5(14) . . ?
F6' B2 F6 180(5) . . ?
F6' B2 F5' 111.3(19) . 7 ?
F6 B2 F5' 68.7(19) . 7 ?
F6' B2 F5' 111.3(19) . . ?
F6 B2 F5' 68.7(19) . . ?
F5' B2 F5' 108(2) 7 . ?
F6' B2 F5' 111.3(19) . 10_545 ?
F6 B2 F5' 68.7(19) . 10_545 ?
F5' B2 F5' 108(2) 7 10_545 ?
F5' B2 F5' 108(2) . 10_545 ?
F6' B2 F5 56.7(17) . . ?
F6 B2 F5 123.3(17) . . ?
F5' B2 F5 129.7(12) 7 . ?
F5' B2 F5 54.7(9) . . ?
F5' B2 F5 122.4(13) 10_545 . ?
F6' B2 F5 56.7(17) . 7 ?
F6 B2 F5 123.3(17) . 7 ?
F5' B2 F5 54.7(9) 7 7 ?
F5' B2 F5 122.4(13) . 7 ?
F5' B2 F5 129.7(12) 10_545 7 ?
F5 B2 F5 93(2) . 7 ?
F6' B2 F5 56.7(17) . 10_545 ?
F6 B2 F5 123.3(17) . 10_545 ?
F5' B2 F5 122.4(13) 7 10_545 ?
F5' B2 F5 129.7(12) . 10_545 ?
F5' B2 F5 54.7(9) 10_545 10_545 ?
F5 B2 F5 93(2) . 10_545 ?
F5 B2 F5 93(2) 7 10_545 ?

loop_
_geom_bond_atom_site_label_1
_geom_bond_atom_site_label_2
_geom_bond_distance
_geom_bond_site_symmetry_2
_geom_bond_publ_flag
Cu1 N1 2.081(4) 5 ?
Cu1 N1 2.081(4) 9 ?
Cu1 N1 2.081(4) . ?
Cu1 N2 2.149(4) 5 ?
Cu1 N2 2.149(4) . ?
Cu1 N2 2.149(4) 9 ?
Cu2 N4 2.067(6) 5 ?
Cu2 N4 2.067(6) . ?
Cu2 N4 2.067(6) 9 ?
Cu2 N3 2.159(4) 5 ?
Cu2 N3 2.159(4) . ?
Cu2 N3 2.159(4) 9 ?
N1 C1 1.333(7) . ?
N1 C5 1.358(7) . ?
N2 C6 1.279(7) . ?
N2 N3 1.385(6) . ?
N3 C8 1.285(7) . ?
N4 C14 1.331(8) . ?
N4 C10 1.344(8) . ?
C1 C2 1.356(9) . ?
C2 C3 1.379(11) . ?
C3 C4 1.384(10) . ?
C4 C5 1.386(8) . ?
C5 C6 1.468(8) . ?
C6 C7 1.479(8) . ?
C8 C10 1.484(8) . ?
C8 C9 1.488(9) . ?
C10 C11 1.378(9) . ?
C11 C12 1.408(13) . ?
C12 C13 1.332(15) . ?
C13 C14 1.363(13) . ?
B1 F4' 1.22(2) . ?
B1 F3 1.221(19) . ?
B1 F3' 1.253(17) . ?
B1 F4 1.319(18) . ?
B1 F2' 1.342(18) . ?
B1 F2 1.372(19) . ?
B1 F1 1.398(10) . ?
F2' F4' 1.79(4) . ?
B2 F6' 1.01(5) . ?
B2 F6 1.09(4) . ?
B2 F5' 1.327(17) 7 ?
B2 F5' 1.327(17) . ?
B2 F5' 1.327(17) 10_545 ?
B2 F5 1.40(2) . ?
B2 F5 1.40(2) 7 ?
B2 F5 1.40(2) 10_545 ?
